data_1552845
loop_
_publ_author_name
'Sim\~oes, Ricardo G'
'Bernardes, Carlos E. S.'
'Joseph, Abhinav'
'M Piedade, M F\'atima'
'Kraus, Werner'
'Emmerling, Franziska'
'Diogo, Herm\'ino P'
'Minas da Piedade, Manuel E.'

_publ_section_title
;
 Polymorphism in Simvastatin: Twinning, Disorder, and Enantiotropic Phase
 Transitions.
;
_journal_issue 11
_journal_name_full 'Molecular pharmaceutics'
_journal_page_first 5349
_journal_page_last 5360
_journal_paper_doi 10.1021/acs.molpharmaceut.8b00818
_journal_volume 15
_journal_year 2018
_chemical_formula_sum 'C25 H38 O5'
_chemical_formula_weight 418.55
_space_group_crystal_system orthorhombic
_space_group_IT_number 19
_space_group_name_Hall 'P 2ac 2ab'
_space_group_name_H-M_alt 'P 21 21 21'
_atom_sites_solution_hydrogens geom
_audit_creation_method SHELXL-2017/1
_cell_angle_alpha 90
_cell_angle_beta 90
_cell_angle_gamma 90
_cell_formula_units_Z 4
_cell_length_a 6.0524(2)
_cell_length_b 16.3826(5)
_cell_length_c 23.4238(7)
_cell_measurement_temperature 253(2)
_cell_volume 2322.56(13)
_computing_structure_refinement 'SHELXL-2017/1 (Sheldrick, 2017)'
_diffrn_ambient_temperature 253(2)
_diffrn_measured_fraction_theta_full 0.995
_diffrn_measured_fraction_theta_max 0.993
_diffrn_radiation_type MoK\a
_diffrn_radiation_wavelength 0.71073
_diffrn_reflns_av_R_equivalents 0.0914
_diffrn_reflns_av_unetI/netI 0.0367
_diffrn_reflns_Laue_measured_fraction_full 0.995
_diffrn_reflns_Laue_measured_fraction_max 0.993
_diffrn_reflns_limit_h_max 7
_diffrn_reflns_limit_h_min -8
_diffrn_reflns_limit_k_max 21
_diffrn_reflns_limit_k_min -21
_diffrn_reflns_limit_l_max 31
_diffrn_reflns_limit_l_min -31
_diffrn_reflns_number 51602
_diffrn_reflns_point_group_measured_fraction_full 0.997
_diffrn_reflns_point_group_measured_fraction_max 0.994
_diffrn_reflns_theta_full 25.242
_diffrn_reflns_theta_max 28.325
_diffrn_reflns_theta_min 2.486
_exptl_absorpt_coefficient_mu 0.082
_exptl_crystal_density_diffrn 1.197
_exptl_crystal_F_000 912
_refine_diff_density_max 0.216
_refine_diff_density_min -0.247
_refine_diff_density_rms 0.045
_refine_ls_abs_structure_details
;
 Flack x determined using 1447 quotients [(I+)-(I-)]/[(I+)+(I-)]
 (Parsons, Flack and Wagner, Acta Cryst. B69 (2013) 249-259).
;
_refine_ls_abs_structure_Flack -0.1(5)
_refine_ls_extinction_method none
_refine_ls_goodness_of_fit_ref 1.101
_refine_ls_hydrogen_treatment constr
_refine_ls_matrix_type full
_refine_ls_number_parameters 290
_refine_ls_number_reflns 5742
_refine_ls_number_restraints 2
_refine_ls_restrained_S_all 1.111
_refine_ls_R_factor_all 0.0944
_refine_ls_R_factor_gt 0.0672
_refine_ls_shift/su_max 0.011
_refine_ls_shift/su_mean 0.001
_refine_ls_structure_factor_coef Fsqd
_refine_ls_weighting_details 'w=1/[\s^2^(Fo^2^)+(0.0698P)^2^+0.8274P] where P=(Fo^2^+2Fc^2^)/3'
_refine_ls_weighting_scheme calc
_refine_ls_wR_factor_gt 0.1554
_refine_ls_wR_factor_ref 0.1702
_reflns_Friedel_coverage 0.745
_reflns_Friedel_fraction_full 0.999
_reflns_Friedel_fraction_max 0.994
_reflns_number_gt 4347
_reflns_number_total 5742
_reflns_threshold_expression 'I > 2\s(I)'
_cod_data_source_file mp8b00818_si_002.cif
_cod_data_source_block Simv_253K
_cod_database_code 1552845
_shelx_shelxl_version_number 2017/1
_shelx_space_group_comment
;
The symmetry employed for this shelxl refinement is uniquely defined
by the following loop, which should always be used as a source of
symmetry information in preference to the above space-group names.
They are only intended as comments.
;

loop_
_space_group_symop_operation_xyz
'x, y, z'
'-x+1/2, -y, z+1/2'
'-x, y+1/2, -z+1/2'
'x+1/2, -y+1/2, -z'

loop_
_atom_site_label
_atom_site_type_symbol
_atom_site_fract_x
_atom_site_fract_y
_atom_site_fract_z
_atom_site_U_iso_or_equiv
_atom_site_adp_type
_atom_site_occupancy
_atom_site_site_symmetry_order
_atom_site_calc_flag
_atom_site_refinement_flags_posn
_atom_site_refinement_flags_adp
_atom_site_refinement_flags_occupancy
_atom_site_disorder_assembly
_atom_site_disorder_group
O1 O -0.4326(4) -0.62348(15) -0.05400(10) 0.0498(6) Uani 1 1 d . . . . .
O4 O -1.0257(4) -0.37846(15) -0.17666(11) 0.0486(6) Uani 1 1 d . . . . .
C5 C -0.5672(6) -0.6271(2) -0.10579(14) 0.0404(7) Uani 1 1 d . . . . .
H5 H -0.490970 -0.596242 -0.136315 0.048 Uiso 1 1 calc R U . . .
C8 C -0.9692(5) -0.4481(2) -0.06903(14) 0.0406(7) Uani 1 1 d . . . . .
H8 H -1.091056 -0.468792 -0.093211 0.049 Uiso 1 1 calc R U . . .
O2 O -0.1949(5) -0.6733(2) 0.00560(13) 0.0703(9) Uani 1 1 d . . . . .
C6 C -0.7801(6) -0.5836(2) -0.09132(15) 0.0427(7) Uani 1 1 d . . . . .
H6B H -0.832431 -0.602848 -0.054079 0.051 Uiso 1 1 calc R U . . .
H6A H -0.892140 -0.598044 -0.119784 0.051 Uiso 1 1 calc R U . . .
C7 C -0.7570(6) -0.4911(2) -0.08941(16) 0.0442(8) Uani 1 1 d . . . . .
H7A H -0.719034 -0.471235 -0.127628 0.053 Uiso 1 1 calc R U . . .
H7B H -0.635321 -0.476783 -0.063692 0.053 Uiso 1 1 calc R U . . .
C1 C -0.2942(6) -0.6826(2) -0.03828(16) 0.0464(8) Uani 1 1 d . . . . .
O3 O -0.2433(7) -0.7150(2) -0.17134(14) 0.0818(10) Uani 1 1 d . . . . .
H1O H -0.214340 -0.745853 -0.198420 0.123 Uiso 1 1 calc R U . . .
C13 C -0.9619(5) -0.3544(2) -0.07768(16) 0.0442(8) Uani 1 1 d . . . . .
H13 H -0.848833 -0.332832 -0.051137 0.053 Uiso 1 1 calc R U . . .
C9 C -1.0292(6) -0.4695(2) -0.00689(15) 0.0457(8) Uani 1 1 d . . . . .
H9 H -1.078971 -0.527092 -0.006900 0.055 Uiso 1 1 calc R U . . .
C12 C -1.1798(6) -0.3162(2) -0.06091(17) 0.0460(8) Uani 1 1 d . . . . .
C17 C -1.2678(6) -0.2526(2) -0.08849(18) 0.0533(9) Uani 1 1 d . . . . .
H17 H -1.404004 -0.232944 -0.074955 0.064 Uiso 1 1 calc R U . . .
C11 C -1.2881(6) -0.3518(2) -0.01164(17) 0.0519(9) Uani 1 1 d . . . . .
H11 H -1.413585 -0.325413 0.003130 0.062 Uiso 1 1 calc R U . . .
O5 O -0.7961(6) -0.3506(2) -0.24816(15) 0.0835(10) Uani 1 1 d . . . . .
C14 C -0.8947(6) -0.3281(2) -0.13744(17) 0.0480(9) Uani 1 1 d . . . . .
H14 H -0.736162 -0.340660 -0.143086 0.058 Uiso 1 1 calc R U . . .
C10 C -1.2202(6) -0.4193(2) 0.01355(17) 0.0526(9) Uani 1 1 d . . . . .
H10 H -1.296176 -0.436916 0.046311 0.063 Uiso 1 1 calc R U . . .
C18 C -0.9537(7) -0.3880(3) -0.22903(18) 0.0593(11) Uani 1 1 d . . . . .
C2 C -0.2689(6) -0.7578(2) -0.07388(18) 0.0560(10) Uani 1 1 d . . . . .
H2B H -0.110752 -0.767557 -0.079685 0.067 Uiso 1 1 calc R U . . .
H2A H -0.327347 -0.804138 -0.052167 0.067 Uiso 1 1 calc R U . . .
C4 C -0.5998(7) -0.7134(2) -0.12564(16) 0.0479(8) Uani 1 1 d . . . . .
H4A H -0.674831 -0.713280 -0.162721 0.057 Uiso 1 1 calc R U . . .
H4B H -0.693605 -0.742606 -0.098350 0.057 Uiso 1 1 calc R U . . .
C3 C -0.3788(7) -0.7569(2) -0.13104(18) 0.0556(10) Uani 1 1 d . . . . .
H3 H -0.403319 -0.813653 -0.144092 0.067 Uiso 1 1 calc R U . . .
C15 C -0.9312(6) -0.2377(2) -0.1476(2) 0.0551(10) Uani 1 1 d . . . . .
H15B H -0.886909 -0.224569 -0.186752 0.066 Uiso 1 1 calc R U . . .
H15A H -0.835344 -0.206809 -0.121709 0.066 Uiso 1 1 calc R U . . .
C16 C -1.1701(7) -0.2100(2) -0.1386(2) 0.0575(10) Uani 1 1 d . . . . .
H16 H -1.165394 -0.151124 -0.129233 0.069 Uiso 1 1 calc R U . . .
C161 C -1.3175(7) -0.2193(3) -0.1912(2) 0.0703(12) Uani 1 1 d . . . . .
H61B H -1.250623 -0.191083 -0.223302 0.105 Uiso 1 1 calc R U . . .
H61A H -1.333818 -0.276695 -0.200377 0.105 Uiso 1 1 calc R U . . .
H61C H -1.461585 -0.195869 -0.183422 0.105 Uiso 1 1 calc R U . . .
C91 C -0.8351(7) -0.4640(3) 0.03512(18) 0.0601(10) Uani 1 1 d . . . . .
H91C H -0.713194 -0.496881 0.021165 0.090 Uiso 1 1 calc R U . . .
H91A H -0.788024 -0.407616 0.038526 0.090 Uiso 1 1 calc R U . . .
H91B H -0.881288 -0.484046 0.072213 0.090 Uiso 1 1 calc R U . . .
C19 C -1.0828(9) -0.4518(3) -0.26190(18) 0.0718(13) Uani 1 1 d . . . . .
C22 C -0.961(2) -0.5304(6) -0.2523(5) 0.233(8) Uani 1 1 d D . . . .
H22A H -0.960580 -0.543325 -0.211917 0.350 Uiso 1 1 calc R U . . .
H22C H -1.032850 -0.573940 -0.273283 0.350 Uiso 1 1 calc R U . . .
H22B H -0.809620 -0.524681 -0.265596 0.350 Uiso 1 1 calc R U . . .
C23 C -1.3071(16) -0.4687(6) -0.2358(5) 0.170(5) Uani 1 1 d . . . . .
H23A H -1.288569 -0.499174 -0.200650 0.254 Uiso 1 1 calc R U . . .
H23C H -1.380836 -0.417405 -0.227743 0.254 Uiso 1 1 calc R U . . .
H23B H -1.395458 -0.500278 -0.262372 0.254 Uiso 1 1 calc R U . . .
C20 C -1.131(2) -0.4051(6) -0.3153(4) 0.082(4) Uani 0.513(12) 1 d D . P A 2
H20A H -1.283894 -0.388266 -0.308345 0.099 Uiso 0.513(12) 1 calc R U P A 2
H20B H -1.043844 -0.355476 -0.308725 0.099 Uiso 0.513(12) 1 calc R U P A 2
C21 C -1.129(3) -0.4086(13) -0.3679(7) 0.142(7) Uani 0.513(12) 1 d D . P A 2
H21A H -1.180279 -0.357255 -0.383568 0.214 Uiso 0.513(12) 1 calc R U P A 2
H21B H -0.978977 -0.418929 -0.380939 0.214 Uiso 0.513(12) 1 calc R U P A 2
H21C H -1.224447 -0.452459 -0.380550 0.214 Uiso 0.513(12) 1 calc R U P A 2
C20A C -1.047(3) -0.4736(8) -0.3292(4) 0.097(5) Uani 0.487(12) 1 d D . P A 1
H20C H -0.929680 -0.439318 -0.345443 0.116 Uiso 0.487(12) 1 calc R U P A 1
H20D H -1.003871 -0.530924 -0.333611 0.116 Uiso 0.487(12) 1 calc R U P A 1
C21A C -1.253(3) -0.4584(10) -0.3580(5) 0.112(6) Uani 0.487(12) 1 d . . P A 1
H21D H -1.236675 -0.470795 -0.398257 0.168 Uiso 0.487(12) 1 calc R U P A 1
H21E H -1.366870 -0.492696 -0.341630 0.168 Uiso 0.487(12) 1 calc R U P A 1
H21F H -1.292998 -0.401482 -0.353412 0.168 Uiso 0.487(12) 1 calc R U P A 1

loop_
_atom_site_aniso_label
_atom_site_aniso_U_11
_atom_site_aniso_U_22
_atom_site_aniso_U_33
_atom_site_aniso_U_23
_atom_site_aniso_U_13
_atom_site_aniso_U_12
O1 0.0482(13) 0.0492(14) 0.0520(14) -0.0026(11) -0.0130(12) 0.0088(12)
O4 0.0411(12) 0.0456(14) 0.0591(15) 0.0116(11) 0.0133(11) 0.0052(11)
C5 0.0427(17) 0.0413(17) 0.0372(16) 0.0043(13) 0.0000(14) 0.0042(15)
C8 0.0316(15) 0.0395(16) 0.0505(18) 0.0060(14) -0.0010(14) 0.0004(13)
O2 0.0596(17) 0.082(2) 0.0695(19) 0.0195(16) -0.0207(16) -0.0030(16)
C6 0.0376(16) 0.0452(17) 0.0453(18) 0.0029(14) -0.0025(15) 0.0016(14)
C7 0.0374(16) 0.0441(17) 0.0512(19) 0.0082(15) 0.0009(15) 0.0035(14)
C1 0.0322(16) 0.0523(19) 0.055(2) 0.0167(16) 0.0029(16) -0.0008(15)
O3 0.102(3) 0.0717(19) 0.0722(19) -0.0061(16) 0.052(2) -0.0036(19)
C13 0.0312(15) 0.0428(17) 0.059(2) 0.0029(16) 0.0021(15) -0.0013(14)
C9 0.0425(18) 0.0444(18) 0.0503(19) 0.0037(15) -0.0018(16) -0.0044(15)
C12 0.0342(16) 0.0390(17) 0.065(2) -0.0044(16) 0.0023(16) -0.0022(14)
C17 0.0359(17) 0.0419(17) 0.082(3) -0.0002(18) 0.0096(19) 0.0028(15)
C11 0.0350(17) 0.054(2) 0.067(2) -0.0067(18) 0.0072(17) -0.0004(16)
O5 0.075(2) 0.091(2) 0.084(2) 0.0296(18) 0.0330(19) 0.0015(19)
C14 0.0308(15) 0.0429(18) 0.070(2) 0.0120(17) 0.0065(16) -0.0003(14)
C10 0.0407(18) 0.063(2) 0.054(2) 0.0024(18) 0.0062(17) -0.0071(17)
C18 0.056(2) 0.061(2) 0.061(2) 0.0247(19) 0.014(2) 0.017(2)
C2 0.0399(18) 0.052(2) 0.076(3) 0.0148(19) 0.0133(18) 0.0114(17)
C4 0.050(2) 0.0456(18) 0.0476(19) -0.0017(15) -0.0004(16) -0.0016(17)
C3 0.058(2) 0.044(2) 0.064(2) -0.0074(18) 0.021(2) -0.0008(17)
C15 0.0397(18) 0.045(2) 0.081(3) 0.0124(18) 0.0087(19) -0.0026(16)
C16 0.0448(19) 0.0370(17) 0.091(3) 0.0069(19) 0.006(2) 0.0082(16)
C161 0.051(2) 0.068(3) 0.091(3) 0.020(2) 0.000(2) 0.010(2)
C91 0.053(2) 0.070(3) 0.057(2) 0.002(2) -0.0082(19) 0.000(2)
C19 0.067(3) 0.097(4) 0.050(2) 0.010(2) 0.003(2) 0.025(3)
C22 0.262(14) 0.142(8) 0.295(13) -0.144(9) -0.177(12) 0.112(9)
C23 0.147(8) 0.155(8) 0.207(10) -0.085(7) 0.079(7) -0.085(7)
C20 0.146(10) 0.061(6) 0.040(5) 0.007(4) -0.039(5) -0.024(6)
C21 0.143(15) 0.136(15) 0.148(16) 0.048(12) -0.050(13) 0.007(13)
C20A 0.141(12) 0.091(9) 0.059(6) 0.001(6) 0.003(7) 0.030(8)
C21A 0.194(17) 0.102(9) 0.041(5) -0.012(6) -0.039(8) -0.024(11)

loop_
_atom_type_symbol
_atom_type_description
_atom_type_scat_dispersion_real
_atom_type_scat_dispersion_imag
_atom_type_scat_source
C C 0.0033 0.0016 'International Tables Vol C Tables 4.2.6.8 and 6.1.1.4'
H H 0.0000 0.0000 'International Tables Vol C Tables 4.2.6.8 and 6.1.1.4'
O O 0.0106 0.0060 'International Tables Vol C Tables 4.2.6.8 and 6.1.1.4'

loop_
_geom_angle_atom_site_label_1
_geom_angle_atom_site_label_2
_geom_angle_atom_site_label_3
_geom_angle
C1 O1 C5 123.4(3)
C18 O4 C14 118.2(3)
O1 C5 C4 111.6(3)
O1 C5 C6 105.7(3)
C4 C5 C6 113.7(3)
O1 C5 H5 108.6
C4 C5 H5 108.6
C6 C5 H5 108.6
C9 C8 C7 112.6(3)
C9 C8 C13 110.9(3)
C7 C8 C13 112.9(3)
C9 C8 H8 106.6
C7 C8 H8 106.6
C13 C8 H8 106.6
C5 C6 C7 113.4(3)
C5 C6 H6B 108.9
C7 C6 H6B 108.9
C5 C6 H6A 108.9
C7 C6 H6A 108.9
H6B C6 H6A 107.7
C6 C7 C8 112.8(3)
C6 C7 H7A 109.0
C8 C7 H7A 109.0
C6 C7 H7B 109.0
C8 C7 H7B 109.0
H7A C7 H7B 107.8
O2 C1 O1 117.3(4)
O2 C1 C2 122.1(3)
O1 C1 C2 120.6(3)
C3 O3 H1O 109.5
C12 C13 C14 110.8(3)
C12 C13 C8 110.6(3)
C14 C13 C8 114.2(3)
C12 C13 H13 107.0
C14 C13 H13 107.0
C8 C13 H13 107.0
C10 C9 C91 110.7(3)
C10 C9 C8 111.0(3)
C91 C9 C8 114.3(3)
C10 C9 H9 106.8
C91 C9 H9 106.8
C8 C9 H9 106.8
C17 C12 C11 121.2(3)
C17 C12 C13 123.0(3)
C11 C12 C13 115.8(3)
C12 C17 C16 126.0(3)
C12 C17 H17 117.0
C16 C17 H17 117.0
C10 C11 C12 123.5(3)
C10 C11 H11 118.2
C12 C11 H11 118.2
O4 C14 C15 111.8(3)
O4 C14 C13 105.8(3)
C15 C14 C13 112.5(3)
O4 C14 H14 108.9
C15 C14 H14 108.9
C13 C14 H14 108.9
C11 C10 C9 123.9(4)
C11 C10 H10 118.0
C9 C10 H10 118.0
O5 C18 O4 122.9(5)
O5 C18 C19 124.3(4)
O4 C18 C19 112.8(4)
C3 C2 C1 116.5(3)
C3 C2 H2B 108.2
C1 C2 H2B 108.2
C3 C2 H2A 108.2
C1 C2 H2A 108.2
H2B C2 H2A 107.3
C5 C4 C3 110.6(3)
C5 C4 H4A 109.5
C3 C4 H4A 109.5
C5 C4 H4B 109.5
C3 C4 H4B 109.5
H4A C4 H4B 108.1
O3 C3 C2 110.0(4)
O3 C3 C4 109.6(3)
C2 C3 C4 108.7(3)
O3 C3 H3 109.5
C2 C3 H3 109.5
C4 C3 H3 109.5
C14 C15 C16 114.0(3)
C14 C15 H15B 108.8
C16 C15 H15B 108.8
C14 C15 H15A 108.8
C16 C15 H15A 108.8
H15B C15 H15A 107.7
C17 C16 C161 111.0(3)
C17 C16 C15 110.1(3)
C161 C16 C15 114.3(4)
C17 C16 H16 107.0
C161 C16 H16 107.0
C15 C16 H16 107.0
C16 C161 H61B 109.5
C16 C161 H61A 109.5
H61B C161 H61A 109.5
C16 C161 H61C 109.5
H61B C161 H61C 109.5
H61A C161 H61C 109.5
C9 C91 H91C 109.5
C9 C91 H91A 109.5
H91C C91 H91A 109.5
C9 C91 H91B 109.5
H91C C91 H91B 109.5
H91A C91 H91B 109.5
C20 C19 C22 131.3(8)
C20 C19 C23 104.9(8)
C22 C19 C23 103.0(8)
C20 C19 C18 99.9(5)
C22 C19 C18 105.2(5)
C23 C19 C18 112.5(5)
C22 C19 C20A 83.7(7)
C23 C19 C20A 118.0(8)
C18 C19 C20A 125.0(7)
C19 C22 H22A 109.5
C19 C22 H22C 109.5
H22A C22 H22C 109.5
C19 C22 H22B 109.5
H22A C22 H22B 109.5
H22C C22 H22B 109.5
C19 C23 H23A 109.5
C19 C23 H23C 109.5
H23A C23 H23C 109.5
C19 C23 H23B 109.5
H23A C23 H23B 109.5
H23C C23 H23B 109.5
C21 C20 C19 144.0(13)
C21 C20 H20A 100.9
C19 C20 H20A 100.9
C21 C20 H20B 100.9
C19 C20 H20B 100.9
H20A C20 H20B 104.4
C20 C21 H21A 109.5
C20 C21 H21B 109.5
H21A C21 H21B 109.5
C20 C21 H21C 109.5
H21A C21 H21C 109.5
H21B C21 H21C 109.5
C21A C20A C19 107.4(10)
C21A C20A H20C 110.2
C19 C20A H20C 110.2
C21A C20A H20D 110.2
C19 C20A H20D 110.2
H20C C20A H20D 108.5
C20A C21A H21D 109.5
C20A C21A H21E 109.5
H21D C21A H21E 109.5
C20A C21A H21F 109.5
H21D C21A H21F 109.5
H21E C21A H21F 109.5

loop_
_geom_bond_atom_site_label_1
_geom_bond_atom_site_label_2
_geom_bond_distance
O1 C1 1.332(4)
O1 C5 1.463(4)
O4 C18 1.311(5)
O4 C14 1.468(5)
C5 C4 1.501(5)
C5 C6 1.511(5)
C5 H5 0.9900
C8 C9 1.541(5)
C8 C7 1.541(5)
C8 C13 1.548(5)
C8 H8 0.9900
O2 C1 1.200(5)
C6 C7 1.522(5)
C6 H6B 0.9800
C6 H6A 0.9800
C7 H7A 0.9800
C7 H7B 0.9800
C1 C2 1.495(6)
O3 C3 1.427(5)
O3 H1O 0.8300
C13 C12 1.512(5)
C13 C14 1.520(5)
C13 H13 0.9900
C9 C10 1.497(5)
C9 C91 1.536(5)
C9 H9 0.9900
C12 C17 1.337(5)
C12 C11 1.450(5)
C17 C16 1.489(6)
C17 H17 0.9400
C11 C10 1.319(6)
C11 H11 0.9400
O5 C18 1.219(5)
C14 C15 1.516(5)
C14 H14 0.9900
C10 H10 0.9400
C18 C19 1.515(7)
C2 C3 1.495(6)
C2 H2B 0.9800
C2 H2A 0.9800
C4 C3 1.521(6)
C4 H4A 0.9800
C4 H4B 0.9800
C3 H3 0.9900
C15 C16 1.530(5)
C15 H15B 0.9800
C15 H15A 0.9800
C16 C161 1.529(6)
C16 H16 0.9900
C161 H61B 0.9700
C161 H61A 0.9700
C161 H61C 0.9700
C91 H91C 0.9700
C91 H91A 0.9700
C91 H91B 0.9700
C19 C20 1.495(9)
C19 C22 1.501(10)
C19 C23 1.514(9)
C19 C20A 1.632(11)
C22 H22A 0.9700
C22 H22C 0.9700
C22 H22B 0.9700
C23 H23A 0.9700
C23 H23C 0.9700
C23 H23B 0.9700
C20 C21 1.234(15)
C20 H20A 0.9800
C20 H20B 0.9800
C21 H21A 0.9700
C21 H21B 0.9700
C21 H21C 0.9700
C20A C21A 1.44(2)
C20A H20C 0.9800
C20A H20D 0.9800
C21A H21D 0.9700
C21A H21E 0.9700
C21A H21F 0.9700

loop_
_geom_hbond_atom_site_label_D
_geom_hbond_atom_site_label_H
_geom_hbond_atom_site_label_A
_geom_hbond_distance_DH
_geom_hbond_distance_HA
_geom_hbond_distance_DA
_geom_hbond_angle_DHA
_geom_hbond_site_symmetry_A
_geom_hbond_publ_flag
O3 H1O O5 0.83 2.13 2.924(4) 161.6 3_444 yes
C2 H2A O2 0.98 2.51 3.237(5) 131.4 4_435 yes
C4 H4B O2 0.98 2.57 3.418(5) 144.5 4_435 yes
C15 H15B O5 0.98 2.58 3.105(6) 113.9 . yes

loop_
_geom_torsion_atom_site_label_1
_geom_torsion_atom_site_label_2
_geom_torsion_atom_site_label_3
_geom_torsion_atom_site_label_4
_geom_torsion
C1 O1 C5 C4 22.2(4)
C1 O1 C5 C6 146.2(3)
O1 C5 C6 C7 75.4(3)
C4 C5 C6 C7 -161.9(3)
C5 C6 C7 C8 -174.5(3)
C9 C8 C7 C6 64.2(4)
C13 C8 C7 C6 -169.3(3)
C5 O1 C1 O2 -178.9(3)
C5 O1 C1 C2 0.0(5)
C9 C8 C13 C12 -56.6(4)
C7 C8 C13 C12 176.0(3)
C9 C8 C13 C14 177.7(3)
C7 C8 C13 C14 50.2(4)
C7 C8 C9 C10 173.4(3)
C13 C8 C9 C10 45.8(4)
C7 C8 C9 C91 47.3(4)
C13 C8 C9 C91 -80.3(4)
C14 C13 C12 C17 -16.1(5)
C8 C13 C12 C17 -143.7(4)
C14 C13 C12 C11 165.2(3)
C8 C13 C12 C11 37.5(4)
C11 C12 C17 C16 178.7(4)
C13 C12 C17 C16 0.0(6)
C17 C12 C11 C10 173.0(4)
C13 C12 C11 C10 -8.2(5)
C18 O4 C14 C15 78.9(4)
C18 O4 C14 C13 -158.3(3)
C12 C13 C14 O4 -78.9(3)
C8 C13 C14 O4 46.7(4)
C12 C13 C14 C15 43.5(4)
C8 C13 C14 C15 169.1(3)
C12 C11 C10 C9 -2.7(6)
C91 C9 C10 C11 111.1(4)
C8 C9 C10 C11 -17.0(5)
C14 O4 C18 O5 -7.7(5)
C14 O4 C18 C19 170.7(3)
O2 C1 C2 C3 -172.3(3)
O1 C1 C2 C3 8.9(5)
O1 C5 C4 C3 -52.3(4)
C6 C5 C4 C3 -171.7(3)
C1 C2 C3 O3 81.7(4)
C1 C2 C3 C4 -38.2(4)
C5 C4 C3 O3 -60.0(4)
C5 C4 C3 C2 60.3(4)
O4 C14 C15 C16 61.1(5)
C13 C14 C15 C16 -57.8(5)
C12 C17 C16 C161 116.3(4)
C12 C17 C16 C15 -11.3(6)
C14 C15 C16 C17 39.3(5)
C14 C15 C16 C161 -86.4(5)
O5 C18 C19 C20 -51.2(7)
O4 C18 C19 C20 130.5(6)
O5 C18 C19 C22 86.7(8)
O4 C18 C19 C22 -91.6(7)
O5 C18 C19 C23 -162.0(7)
O4 C18 C19 C23 19.7(7)
O5 C18 C19 C20A -6.3(8)
O4 C18 C19 C20A 175.4(6)
C22 C19 C20 C21 13(3)
C23 C19 C20 C21 -110(3)
C18 C19 C20 C21 133(2)
C22 C19 C20A C21A 135.6(12)
C23 C19 C20A C21A 34.2(14)
C18 C19 C20A C21A -120.3(11)
